data_4315537
loop_
_publ_author_name
'Ian A. Tonks'
'John E. Bercaw'

_publ_section_title
;
 (dme)MCl3(NNPh2) (dme = dimethoxyethane; M = Nb, Ta): A Versatile Synthon
 for [Ta=NNPh2] Hydrazido(2-) Complexes
;
_journal_name_full 'Inorganic Chemistry'
_journal_page_first 4648
_journal_page_last 4656
_journal_paper_doi 10.1021/ic1004193
_journal_volume 49
_journal_year 2010
_chemical_formula_moiety 'C25 H43 Cl N5 Si2 Ta'
_chemical_formula_sum 'C25 H43 Cl N5 Si2 Ta'
_chemical_formula_weight 686.22
_chemical_name_systematic
;
 ?
;
_space_group_IT_number 14
_symmetry_cell_setting monoclinic
_symmetry_space_group_name_Hall '-P 2yn'
_symmetry_space_group_name_H-M 'P 1 21/n 1'
_atom_sites_solution_hydrogens difmap
_atom_sites_solution_primary direct
_atom_sites_solution_secondary difmap
_audit_creation_method SHELXL-97
_cell_angle_alpha 90.00
_cell_angle_beta 94.059(2)
_cell_angle_gamma 90.00
_cell_formula_units_Z 4
_cell_length_a 8.1959(4)
_cell_length_b 10.4496(5)
_cell_length_c 34.5115(14)
_cell_measurement_reflns_used 9461
_cell_measurement_temperature 98(2)
_cell_measurement_theta_max 38.42
_cell_measurement_theta_min 2.28
_cell_volume 2948.3(2)
_computing_cell_refinement 'Bruker SAINT-Plus v7.34A'
_computing_data_collection 'Bruker APEX2 v2.1-0'
_computing_data_reduction 'Bruker SAINT-Plus v7.34A'
_computing_molecular_graphics 'Bruker XP v5.1'
_computing_publication_material 'Bruker XCIF 2008'
_computing_structure_refinement 'SHELXL-97 (Sheldrick, 2008)'
_computing_structure_solution 'SHELXS-97 (Sheldrick, 2008)'
_diffrn_ambient_temperature 98(2)
_diffrn_measured_fraction_theta_full 0.730
_diffrn_measured_fraction_theta_max 0.730
_diffrn_measurement_device_type 'Bruker KAPPA APEX II'
_diffrn_measurement_method '\w scans; 22 settings'
_diffrn_radiation_monochromator graphite
_diffrn_radiation_source 'fine-focus sealed tube'
_diffrn_radiation_type MoK\a
_diffrn_radiation_wavelength 0.71073
_diffrn_reflns_av_R_equivalents 0.0302
_diffrn_reflns_av_sigmaI/netI 0.0247
_diffrn_reflns_limit_h_max 9
_diffrn_reflns_limit_h_min -14
_diffrn_reflns_limit_k_max 16
_diffrn_reflns_limit_k_min -16
_diffrn_reflns_limit_l_max 53
_diffrn_reflns_limit_l_min -52
_diffrn_reflns_number 82761
_diffrn_reflns_theta_full 38.82
_diffrn_reflns_theta_max 38.82
_diffrn_reflns_theta_min 2.04
_exptl_absorpt_coefficient_mu 3.922
_exptl_absorpt_correction_T_max 0.7476
_exptl_absorpt_correction_T_min 0.5387
_exptl_absorpt_correction_type multi-scan
_exptl_absorpt_process_details 'SADABS/2008-1, Bruker-AXS, Madison, WI'
_exptl_crystal_colour Yellow/orange
_exptl_crystal_density_diffrn 1.546
_exptl_crystal_density_method 'not measured'
_exptl_crystal_description Blade
_exptl_crystal_F_000 1384
_exptl_crystal_size_max 0.29
_exptl_crystal_size_mid 0.14
_exptl_crystal_size_min 0.06
_refine_diff_density_max 1.963
_refine_diff_density_min -1.707
_refine_diff_density_rms 0.110
_refine_ls_extinction_method none
_refine_ls_goodness_of_fit_ref 1.754
_refine_ls_hydrogen_treatment refall
_refine_ls_matrix_type 'Full matrix'
_refine_ls_number_parameters 479
_refine_ls_number_reflns 12381
_refine_ls_number_restraints 0
_refine_ls_restrained_S_all 1.754
_refine_ls_R_factor_all 0.0309
_refine_ls_R_factor_gt 0.0235
_refine_ls_shift/su_max 0.002
_refine_ls_shift/su_mean 0.000
_refine_ls_structure_factor_coef Fsqd
_refine_ls_weighting_details w=1/s^2^(Fo^2^)
_refine_ls_weighting_scheme sigma
_refine_ls_wR_factor_gt 0.0341
_refine_ls_wR_factor_ref 0.0345
_reflns_number_gt 10825
_reflns_number_total 12381
_reflns_threshold_expression >2sigma(I)
_cod_data_source_file ic1004193_si_002_7.cif
_cod_data_source_block complex11
_cod_depositor_comments
;
The following automatic conversions were performed:

'_symmetry_cell_setting' value 'Monoclinic' changed to 'monoclinic'
according to the built-in table from CIF Core dictionary named
'cif_core.dic' version 2.4.1 from
2010-06-29.

'_refine_ls_weighting_scheme' value 'Sigma' changed to
'sigma' according to the built-in table from CIF Core dictionary
named 'cif_core.dic' version 2.4.1 from 2010-06-29.

Automatic conversion script
Id: cif_fix_values 1646 2011-03-28 12:23:43Z adriana 

The following automatic conversions were performed:

'_atom_sites_solution_primary' value 'Direct methods' was changed to
'direct'.

'_atom_sites_solution_secondary' value 'Difference Fourier map' was
changed to 'difmap'.

'_atom_sites_solution_hydrogens' value 'Difference Fourier map' was
changed to 'difmap'.

Automatic conversion script
Id: cif_fix_values 6452 2018-10-05 10:23:21Z andrius 
;
_cod_database_code 4315537

loop_
_symmetry_equiv_pos_as_xyz
'x, y, z'
'-x+1/2, y+1/2, -z+1/2'
'-x, -y, -z'
'x-1/2, -y-1/2, z-1/2'

loop_
_atom_site_label
_atom_site_type_symbol
_atom_site_fract_x
_atom_site_fract_y
_atom_site_fract_z
_atom_site_U_iso_or_equiv
_atom_site_adp_type
_atom_site_occupancy
_atom_site_symmetry_multiplicity
_atom_site_calc_flag
_atom_site_refinement_flags
_atom_site_disorder_assembly
_atom_site_disorder_group
Ta1 Ta 0.499961(6) 0.156543(5) 0.140447(2) 0.01054(2) Uani 1 1 d . . .
Cl1 Cl 0.74667(4) 0.25123(4) 0.172108(10) 0.01689(7) Uani 1 1 d . . .
Si1 Si 0.57811(4) -0.05108(4) 0.218121(11) 0.01513(8) Uani 1 1 d . . .
Si2 Si 0.38677(5) 0.46616(4) 0.154800(12) 0.01691(8) Uani 1 1 d . . .
N1 N 0.45932(12) 0.04474(11) 0.18596(3) 0.0141(2) Uani 1 1 d . . .
N2 N 0.24888(12) 0.07622(12) 0.11574(3) 0.0154(2) Uani 1 1 d . . .
N3 N 0.39818(12) 0.32681(11) 0.12698(3) 0.0135(2) Uani 1 1 d . . .
N4 N 0.59543(12) 0.08340(12) 0.10093(3) 0.0144(2) Uani 1 1 d . . .
N5 N 0.65150(13) 0.05747(11) 0.06516(3) 0.0146(2) Uani 1 1 d . . .
C1 C 0.30980(16) 0.09847(15) 0.20244(4) 0.0165(3) Uani 1 1 d . . .
C2 C 0.15141(17) 0.04632(16) 0.18318(5) 0.0196(3) Uani 1 1 d . . .
C3 C 0.11422(16) 0.09874(17) 0.14253(5) 0.0194(3) Uani 1 1 d . . .
C4 C 0.19868(18) 0.13394(16) 0.07687(4) 0.0211(3) Uani 1 1 d . . .
C5 C 0.18015(18) 0.27809(17) 0.07531(5) 0.0220(3) Uani 1 1 d . . .
C6 C 0.33936(17) 0.34865(16) 0.08574(4) 0.0180(3) Uani 1 1 d . . .
C7 C 0.26351(19) -0.06363(16) 0.10915(5) 0.0219(3) Uani 1 1 d . . .
C8 C 0.4560(2) -0.19105(17) 0.23310(6) 0.0259(4) Uani 1 1 d . . .
C9 C 0.6428(2) 0.04510(18) 0.26194(5) 0.0257(4) Uani 1 1 d . . .
C10 C 0.76008(18) -0.11022(17) 0.19437(5) 0.0196(3) Uani 1 1 d . . .
C11 C 0.1788(2) 0.5394(2) 0.14713(7) 0.0383(5) Uani 1 1 d . . .
C12 C 0.5421(3) 0.5810(2) 0.13832(6) 0.0316(4) Uani 1 1 d . . .
C13 C 0.4244(2) 0.43609(17) 0.20764(5) 0.0224(3) Uani 1 1 d . . .
C14 C 0.74834(14) -0.05281(14) 0.06099(4) 0.0128(3) Uani 1 1 d . . .
C15 C 0.74982(16) -0.14930(14) 0.08881(4) 0.0175(3) Uani 1 1 d . . .
C16 C 0.84538(17) -0.25757(15) 0.08534(5) 0.0200(3) Uani 1 1 d . . .
C17 C 0.94040(16) -0.27255(15) 0.05386(4) 0.0190(3) Uani 1 1 d . . .
C18 C 0.93737(16) -0.17786(14) 0.02596(4) 0.0168(3) Uani 1 1 d . . .
C19 C 0.84229(16) -0.06879(15) 0.02892(4) 0.0151(3) Uani 1 1 d . . .
C20 C 0.67054(15) 0.17021(14) 0.04180(4) 0.0141(3) Uani 1 1 d . . .
C21 C 0.60219(18) 0.17545(16) 0.00383(5) 0.0206(3) Uani 1 1 d . . .
C22 C 0.6106(2) 0.28784(18) -0.01724(5) 0.0271(4) Uani 1 1 d . . .
C23 C 0.6861(2) 0.39497(17) -0.00047(5) 0.0269(4) Uani 1 1 d . . .
C24 C 0.75491(19) 0.38912(17) 0.03717(5) 0.0238(3) Uani 1 1 d . . .
C25 C 0.74778(16) 0.27689(15) 0.05835(4) 0.0174(3) Uani 1 1 d . . .
H1A H 0.3056(16) 0.1880(15) 0.1988(4) 0.011(4) Uiso 1 1 d . . .
H1B H 0.3119(17) 0.0837(15) 0.2307(5) 0.022(4) Uiso 1 1 d . . .
H2A H 0.0612(17) 0.0714(15) 0.1982(4) 0.018(4) Uiso 1 1 d . . .
H2B H 0.1528(16) -0.0441(15) 0.1831(4) 0.011(4) Uiso 1 1 d . . .
H3A H 0.0147(17) 0.0621(15) 0.1297(4) 0.019(4) Uiso 1 1 d . . .
H3B H 0.0953(17) 0.1922(16) 0.1437(5) 0.017(4) Uiso 1 1 d . . .
H4A H 0.0999(19) 0.0920(16) 0.0671(5) 0.026(4) Uiso 1 1 d . . .
H4B H 0.2784(17) 0.1049(15) 0.0598(4) 0.018(4) Uiso 1 1 d . . .
H5A H 0.1429(19) 0.2996(17) 0.0502(5) 0.030(5) Uiso 1 1 d . . .
H5B H 0.0966(17) 0.3076(15) 0.0933(4) 0.018(4) Uiso 1 1 d . . .
H6A H 0.4211(17) 0.3219(14) 0.0674(4) 0.012(4) Uiso 1 1 d . . .
H6B H 0.3254(17) 0.4437(16) 0.0797(4) 0.018(4) Uiso 1 1 d . . .
H7A H 0.1603(19) -0.0999(16) 0.1010(5) 0.025(4) Uiso 1 1 d . . .
H7B H 0.3018(17) -0.1054(16) 0.1323(5) 0.019(4) Uiso 1 1 d . . .
H7C H 0.3391(18) -0.0801(15) 0.0901(5) 0.021(4) Uiso 1 1 d . . .
H8A H 0.364(3) -0.171(2) 0.2424(7) 0.060(7) Uiso 1 1 d . . .
H8B H 0.513(2) -0.240(2) 0.2497(6) 0.045(6) Uiso 1 1 d . . .
H8C H 0.422(2) -0.2465(19) 0.2109(6) 0.046(6) Uiso 1 1 d . . .
H9A H 0.713(2) 0.1131(19) 0.2553(5) 0.042(6) Uiso 1 1 d . . .
H9B H 0.699(2) -0.0059(19) 0.2803(6) 0.040(5) Uiso 1 1 d . . .
H9C H 0.555(2) 0.0795(18) 0.2733(5) 0.038(5) Uiso 1 1 d . . .
H10A H 0.734(2) -0.1801(18) 0.1785(5) 0.032(5) Uiso 1 1 d . . .
H10B H 0.837(2) -0.1366(17) 0.2130(6) 0.037(5) Uiso 1 1 d . . .
H10C H 0.805(2) -0.0450(19) 0.1789(5) 0.040(5) Uiso 1 1 d . . .
H11A H 0.157(2) 0.561(2) 0.1209(7) 0.058(7) Uiso 1 1 d . . .
H11B H 0.172(3) 0.608(2) 0.1622(7) 0.060(7) Uiso 1 1 d . . .
H11C H 0.094(2) 0.484(2) 0.1544(6) 0.049(6) Uiso 1 1 d . . .
H12A H 0.647(2) 0.5491(19) 0.1457(6) 0.043(6) Uiso 1 1 d . . .
H12B H 0.536(2) 0.661(2) 0.1494(7) 0.058(7) Uiso 1 1 d . . .
H12C H 0.531(3) 0.587(2) 0.1110(7) 0.069(7) Uiso 1 1 d . . .
H13A H 0.335(2) 0.4029(18) 0.2175(5) 0.039(5) Uiso 1 1 d . . .
H13B H 0.450(2) 0.520(2) 0.2204(5) 0.041(5) Uiso 1 1 d . . .
H13C H 0.510(2) 0.3804(18) 0.2141(5) 0.035(5) Uiso 1 1 d . . .
H15 H 0.6874(18) -0.1391(14) 0.1101(5) 0.020(4) Uiso 1 1 d . . .
H16 H 0.8472(18) -0.3182(15) 0.1054(5) 0.019(4) Uiso 1 1 d . . .
H17 H 1.0086(17) -0.3485(14) 0.0515(5) 0.017(4) Uiso 1 1 d . . .
H18 H 1.0001(16) -0.1862(14) 0.0034(4) 0.013(4) Uiso 1 1 d . . .
H19 H 0.8426(15) -0.0065(14) 0.0108(4) 0.008(4) Uiso 1 1 d . . .
H21 H 0.5496(19) 0.1084(17) -0.0073(5) 0.026(5) Uiso 1 1 d . . .
H22 H 0.565(2) 0.2915(18) -0.0429(5) 0.034(5) Uiso 1 1 d . . .
H23 H 0.6880(17) 0.4695(16) -0.0138(5) 0.021(4) Uiso 1 1 d . . .
H24 H 0.8044(18) 0.4627(16) 0.0481(5) 0.024(4) Uiso 1 1 d . . .
H25 H 0.7886(17) 0.2720(15) 0.0853(5) 0.018(4) Uiso 1 1 d . . .

loop_
_atom_site_aniso_label
_atom_site_aniso_U_11
_atom_site_aniso_U_22
_atom_site_aniso_U_33
_atom_site_aniso_U_23
_atom_site_aniso_U_13
_atom_site_aniso_U_12
Ta1 0.01055(2) 0.01175(3) 0.00944(3) -0.00040(2) 0.00160(2) -0.00041(2)
Cl1 0.01369(13) 0.01907(18) 0.01750(16) -0.00158(14) -0.00166(12) -0.00233(12)
Si1 0.01925(17) 0.0135(2) 0.01281(18) 0.00162(16) 0.00255(14) -0.00016(15)
Si2 0.02039(18) 0.0134(2) 0.0172(2) -0.00006(17) 0.00328(15) 0.00088(15)
N1 0.0133(5) 0.0162(6) 0.0130(5) -0.0002(5) 0.0028(4) -0.0010(4)
N2 0.0133(5) 0.0186(7) 0.0144(6) -0.0026(5) 0.0014(4) -0.0031(4)
N3 0.0130(5) 0.0149(6) 0.0125(5) 0.0008(5) -0.0003(4) -0.0003(4)
N4 0.0145(5) 0.0169(6) 0.0122(5) -0.0030(5) 0.0039(4) -0.0028(4)
N5 0.0190(5) 0.0145(6) 0.0109(5) -0.0004(5) 0.0058(4) -0.0003(4)
C1 0.0183(6) 0.0159(8) 0.0157(7) -0.0017(6) 0.0044(5) 0.0003(5)
C2 0.0157(6) 0.0208(9) 0.0232(8) -0.0012(7) 0.0068(6) -0.0031(6)
C3 0.0122(6) 0.0244(9) 0.0218(8) -0.0031(7) 0.0024(5) -0.0027(6)
C4 0.0178(6) 0.0295(10) 0.0155(7) -0.0031(7) -0.0038(6) -0.0049(6)
C5 0.0184(7) 0.0298(10) 0.0168(7) 0.0016(7) -0.0049(6) -0.0008(6)
C6 0.0178(6) 0.0213(8) 0.0146(7) 0.0024(7) -0.0011(5) 0.0011(6)
C7 0.0231(7) 0.0200(9) 0.0224(8) -0.0057(7) 0.0009(6) -0.0062(6)
C8 0.0291(8) 0.0182(9) 0.0321(10) 0.0062(8) 0.0142(8) 0.0017(7)
C9 0.0365(9) 0.0230(9) 0.0170(8) -0.0009(7) -0.0035(7) 0.0050(8)
C10 0.0167(6) 0.0216(8) 0.0205(8) 0.0022(7) 0.0002(6) -0.0005(6)
C11 0.0373(10) 0.0339(12) 0.0434(13) -0.0065(11) 0.0010(9) 0.0185(9)
C12 0.0466(11) 0.0213(10) 0.0276(10) 0.0026(8) 0.0076(8) -0.0166(8)
C13 0.0299(8) 0.0191(9) 0.0190(8) -0.0024(7) 0.0079(7) -0.0021(7)
C14 0.0121(5) 0.0146(7) 0.0118(6) -0.0030(6) 0.0004(5) -0.0027(5)
C15 0.0188(6) 0.0185(8) 0.0157(7) -0.0003(6) 0.0056(5) -0.0026(6)
C16 0.0206(7) 0.0180(8) 0.0217(8) 0.0053(7) 0.0038(6) -0.0012(6)
C17 0.0171(6) 0.0165(8) 0.0234(8) -0.0032(7) 0.0022(6) -0.0002(6)
C18 0.0163(6) 0.0183(8) 0.0162(7) -0.0057(6) 0.0044(5) -0.0027(5)
C19 0.0175(6) 0.0153(7) 0.0127(7) -0.0005(6) 0.0018(5) -0.0031(5)
C20 0.0135(5) 0.0150(7) 0.0143(6) -0.0002(6) 0.0041(5) 0.0005(5)
C21 0.0243(7) 0.0208(9) 0.0164(7) -0.0011(7) -0.0007(6) -0.0030(6)
C22 0.0320(8) 0.0313(10) 0.0176(8) 0.0066(8) -0.0005(7) 0.0032(7)
C23 0.0336(8) 0.0192(9) 0.0290(9) 0.0108(8) 0.0095(7) 0.0048(7)
C24 0.0264(8) 0.0181(8) 0.0276(9) -0.0004(7) 0.0071(7) -0.0045(6)
C25 0.0158(6) 0.0198(8) 0.0169(7) -0.0013(6) 0.0038(5) -0.0028(5)

loop_
_atom_type_symbol
_atom_type_description
_atom_type_scat_dispersion_real
_atom_type_scat_dispersion_imag
_atom_type_scat_source
C C 0.0033 0.0016 'International Tables Vol C Tables 4.2.6.8 and 6.1.1.4'
H H 0.0000 0.0000 'International Tables Vol C Tables 4.2.6.8 and 6.1.1.4'
N N 0.0061 0.0033 'International Tables Vol C Tables 4.2.6.8 and 6.1.1.4'
Si Si 0.0817 0.0704 'International Tables Vol C Tables 4.2.6.8 and 6.1.1.4'
Cl Cl 0.1484 0.1585 'International Tables Vol C Tables 4.2.6.8 and 6.1.1.4'
Ta Ta -0.7052 6.5227 'International Tables Vol C Tables 4.2.6.8 and 6.1.1.4'

loop_
_geom_angle_atom_site_label_1
_geom_angle_atom_site_label_2
_geom_angle_atom_site_label_3
_geom_angle
_geom_angle_site_symmetry_1
_geom_angle_site_symmetry_3
_geom_angle_publ_flag
N4 Ta1 N3 113.52(5) . . yes
N4 Ta1 N1 116.99(5) . . yes
N3 Ta1 N1 127.53(4) . . yes
N4 Ta1 N2 89.41(4) . . yes
N3 Ta1 N2 83.84(4) . . yes
N1 Ta1 N2 83.41(4) . . yes
N4 Ta1 Cl1 96.96(4) . . yes
N3 Ta1 Cl1 93.55(3) . . yes
N1 Ta1 Cl1 93.66(3) . . yes
N2 Ta1 Cl1 173.62(3) . . yes
N1 Si1 C10 109.90(7) . . ?
N1 Si1 C9 108.76(7) . . ?
C10 Si1 C9 110.30(8) . . ?
N1 Si1 C8 109.93(8) . . ?
C10 Si1 C8 108.94(8) . . ?
C9 Si1 C8 109.00(9) . . ?
N3 Si2 C13 112.75(7) . . ?
N3 Si2 C12 107.67(8) . . ?
C13 Si2 C12 109.81(9) . . ?
N3 Si2 C11 110.25(9) . . ?
C13 Si2 C11 107.15(9) . . ?
C12 Si2 C11 109.18(11) . . ?
C1 N1 Si1 114.19(9) . . ?
C1 N1 Ta1 105.37(9) . . ?
Si1 N1 Ta1 135.94(6) . . ?
C7 N2 C4 106.17(12) . . ?
C7 N2 C3 108.55(12) . . ?
C4 N2 C3 108.60(11) . . ?
C7 N2 Ta1 109.40(9) . . ?
C4 N2 Ta1 111.20(8) . . ?
C3 N2 Ta1 112.69(9) . . ?
C6 N3 Si2 111.77(9) . . ?
C6 N3 Ta1 117.33(9) . . ?
Si2 N3 Ta1 130.43(6) . . ?
N5 N4 Ta1 163.75(10) . . ?
N4 N5 C14 118.59(11) . . ?
N4 N5 C20 113.41(11) . . ?
C14 N5 C20 121.72(10) . . ?
N1 C1 C2 113.40(12) . . ?
N1 C1 H1A 110.2(8) . . ?
C2 C1 H1A 106.1(9) . . ?
N1 C1 H1B 111.1(9) . . ?
C2 C1 H1B 109.3(9) . . ?
H1A C1 H1B 106.4(13) . . ?
C1 C2 C3 112.65(12) . . ?
C1 C2 H2A 109.2(9) . . ?
C3 C2 H2A 106.7(9) . . ?
C1 C2 H2B 110.5(9) . . ?
C3 C2 H2B 111.1(9) . . ?
H2A C2 H2B 106.4(12) . . ?
N2 C3 C2 113.76(12) . . ?
N2 C3 H3A 106.5(8) . . ?
C2 C3 H3A 112.6(9) . . ?
N2 C3 H3B 107.6(8) . . ?
C2 C3 H3B 109.9(9) . . ?
H3A C3 H3B 106.0(13) . . ?
N2 C4 C5 116.85(13) . . ?
N2 C4 H4A 107.6(10) . . ?
C5 C4 H4A 111.2(10) . . ?
N2 C4 H4B 105.5(9) . . ?
C5 C4 H4B 111.3(9) . . ?
H4A C4 H4B 103.4(13) . . ?
C6 C5 C4 113.08(13) . . ?
C6 C5 H5A 109.0(10) . . ?
C4 C5 H5A 107.4(11) . . ?
C6 C5 H5B 108.4(9) . . ?
C4 C5 H5B 110.7(9) . . ?
H5A C5 H5B 108.1(13) . . ?
N3 C6 C5 111.52(12) . . ?
N3 C6 H6A 112.2(9) . . ?
C5 C6 H6A 108.6(9) . . ?
N3 C6 H6B 111.7(9) . . ?
C5 C6 H6B 110.0(8) . . ?
H6A C6 H6B 102.4(11) . . ?
N2 C7 H7A 110.9(10) . . ?
N2 C7 H7B 110.6(10) . . ?
H7A C7 H7B 107.6(13) . . ?
N2 C7 H7C 110.4(10) . . ?
H7A C7 H7C 109.4(13) . . ?
H7B C7 H7C 107.8(13) . . ?
Si1 C8 H8A 114.3(14) . . ?
Si1 C8 H8B 111.4(12) . . ?
H8A C8 H8B 109.6(19) . . ?
Si1 C8 H8C 111.9(11) . . ?
H8A C8 H8C 103.2(18) . . ?
H8B C8 H8C 105.9(17) . . ?
Si1 C9 H9A 110.4(12) . . ?
Si1 C9 H9B 110.3(12) . . ?
H9A C9 H9B 108.1(15) . . ?
Si1 C9 H9C 111.8(12) . . ?
H9A C9 H9C 108.5(16) . . ?
H9B C9 H9C 107.5(15) . . ?
Si1 C10 H10A 111.2(10) . . ?
Si1 C10 H10B 109.0(11) . . ?
H10A C10 H10B 107.4(15) . . ?
Si1 C10 H10C 111.3(10) . . ?
H10A C10 H10C 108.2(15) . . ?
H10B C10 H10C 109.7(15) . . ?
Si2 C11 H11A 110.3(12) . . ?
Si2 C11 H11B 110.1(14) . . ?
H11A C11 H11B 110(2) . . ?
Si2 C11 H11C 113.0(12) . . ?
H11A C11 H11C 108.1(18) . . ?
H11B C11 H11C 104.8(17) . . ?
Si2 C12 H12A 108.8(12) . . ?
Si2 C12 H12B 113.7(12) . . ?
H12A C12 H12B 106.4(18) . . ?
Si2 C12 H12C 108.9(14) . . ?
H12A C12 H12C 108.4(16) . . ?
H12B C12 H12C 110.6(19) . . ?
Si2 C13 H13A 110.8(12) . . ?
Si2 C13 H13B 107.5(11) . . ?
H13A C13 H13B 109.0(15) . . ?
Si2 C13 H13C 114.4(11) . . ?
H13A C13 H13C 107.0(16) . . ?
H13B C13 H13C 108.1(15) . . ?
C15 C14 C19 118.67(13) . . ?
C15 C14 N5 119.89(12) . . ?
C19 C14 N5 121.43(13) . . ?
C16 C15 C14 120.60(13) . . ?
C16 C15 H15 120.5(10) . . ?
C14 C15 H15 118.9(10) . . ?
C17 C16 C15 120.73(15) . . ?
C17 C16 H16 121.4(9) . . ?
C15 C16 H16 117.9(9) . . ?
C18 C17 C16 118.78(14) . . ?
C18 C17 H17 120.4(9) . . ?
C16 C17 H17 120.9(9) . . ?
C17 C18 C19 121.32(13) . . ?
C17 C18 H18 120.9(9) . . ?
C19 C18 H18 117.8(9) . . ?
C18 C19 C14 119.89(14) . . ?
C18 C19 H19 120.7(8) . . ?
C14 C19 H19 119.4(9) . . ?
C21 C20 C25 119.95(14) . . ?
C21 C20 N5 120.47(13) . . ?
C25 C20 N5 119.42(13) . . ?
C22 C21 C20 119.78(15) . . ?
C22 C21 H21 118.5(11) . . ?
C20 C21 H21 121.7(11) . . ?
C21 C22 C23 120.18(16) . . ?
C21 C22 H22 120.0(12) . . ?
C23 C22 H22 119.8(12) . . ?
C24 C23 C22 119.87(16) . . ?
C24 C23 H23 119.7(11) . . ?
C22 C23 H23 120.4(11) . . ?
C23 C24 C25 120.29(16) . . ?
C23 C24 H24 118.6(10) . . ?
C25 C24 H24 121.1(10) . . ?
C20 C25 C24 119.92(15) . . ?
C20 C25 H25 118.1(9) . . ?
C24 C25 H25 121.8(10) . . ?

loop_
_geom_bond_atom_site_label_1
_geom_bond_atom_site_label_2
_geom_bond_distance
_geom_bond_site_symmetry_2
_geom_bond_publ_flag
Ta1 N4 1.7909(11) . yes
Ta1 N3 2.0056(11) . yes
Ta1 N1 2.0044(11) . yes
Ta1 N2 2.3276(11) . yes
Ta1 Cl1 2.4390(3) . yes
Si1 N1 1.7405(12) . ?
Si1 C10 1.8577(15) . ?
Si1 C9 1.8612(17) . ?
Si1 C8 1.8658(17) . ?
Si2 N3 1.7503(12) . ?
Si2 C13 1.8546(17) . ?
Si2 C12 1.8672(17) . ?
Si2 C11 1.8702(18) . ?
N1 C1 1.4962(16) . ?
N2 C7 1.485(2) . ?
N2 C4 1.5016(19) . ?
N2 C3 1.5074(17) . ?
N3 C6 1.4876(18) . ?
N4 N5 1.3743(15) . ?
N5 C14 1.4124(17) . ?
N5 C20 1.4422(18) . ?
C1 C2 1.517(2) . ?
C1 H1A 0.944(15) . ?
C1 H1B 0.987(16) . ?
C2 C3 1.517(2) . ?
C2 H2A 0.970(14) . ?
C2 H2B 0.945(15) . ?
C3 H3A 0.978(15) . ?
C3 H3B 0.990(16) . ?
C4 C5 1.514(2) . ?
C4 H4A 0.961(16) . ?
C4 H4B 0.961(14) . ?
C5 C6 1.520(2) . ?
C5 H5A 0.926(18) . ?
C5 H5B 1.005(14) . ?
C6 H6A 0.993(14) . ?
C6 H6B 1.020(16) . ?
C7 H7A 0.951(16) . ?
C7 H7B 0.944(17) . ?
C7 H7C 0.949(15) . ?
C8 H8A 0.86(2) . ?
C8 H8B 0.88(2) . ?
C8 H8C 0.98(2) . ?
C9 H9A 0.954(19) . ?
C9 H9B 0.93(2) . ?
C9 H9C 0.919(18) . ?
C10 H10A 0.930(19) . ?
C10 H10B 0.91(2) . ?
C10 H10C 0.956(19) . ?
C11 H11A 0.94(2) . ?
C11 H11B 0.89(2) . ?
C11 H11C 0.95(2) . ?
C12 H12A 0.943(19) . ?
C12 H12B 0.92(2) . ?
C12 H12C 0.94(2) . ?
C13 H13A 0.900(18) . ?
C13 H13B 0.99(2) . ?
C13 H13C 0.929(19) . ?
C14 C15 1.3917(19) . ?
C14 C19 1.4022(18) . ?
C15 C16 1.386(2) . ?
C15 H15 0.930(15) . ?
C16 C17 1.390(2) . ?
C16 H16 0.937(16) . ?
C17 C18 1.380(2) . ?
C17 H17 0.977(15) . ?
C18 C19 1.389(2) . ?
C18 H18 0.967(14) . ?
C19 H19 0.904(14) . ?
C20 C21 1.389(2) . ?
C20 C25 1.385(2) . ?
C21 C22 1.386(2) . ?
C21 H21 0.896(17) . ?
C22 C23 1.386(3) . ?
C22 H22 0.935(18) . ?
C23 C24 1.380(2) . ?
C23 H23 0.905(17) . ?
C24 C25 1.385(2) . ?
C24 H24 0.936(17) . ?
C25 H25 0.967(16) . ?
